data_4024304
loop_
_publ_author_name
'Eric Fillion'
'Ashraf Wilsily'
'Dan Fishlock'

_publ_section_title
;
Probing Persistent Intramolecular C-H...X (X = O, S, Br, Cl, and F)
Bonding in Solution Using Benzyl Meldrum's Acid Derivatives
;
_journal_name_full 'Journal of Organic Chemistry'
_journal_page_first 1259
_journal_page_last 1267
_journal_paper_doi 10.1021/jo802311w
_journal_volume 74
_journal_year 2009
_chemical_formula_moiety 'C18 H22 O4'
_chemical_formula_sum 'C18 H22 O4'
_chemical_formula_weight 302.36
_chemical_name_systematic
; 
 ? 
;
_space_group_IT_number 2
_symmetry_cell_setting triclinic
_symmetry_space_group_name_Hall '-P 1'
_symmetry_space_group_name_H-M 'P -1'
_atom_sites_solution_hydrogens geom
_atom_sites_solution_primary direct
_atom_sites_solution_secondary difmap
_audit_creation_method SHELXL-97
_cell_angle_alpha 75.32(3)
_cell_angle_beta 89.96(3)
_cell_angle_gamma 89.50(3)
_cell_formula_units_Z 16
_cell_length_a 14.688(3)
_cell_length_b 15.063(3)
_cell_length_c 29.361(6)
_cell_measurement_reflns_used 21528
_cell_measurement_temperature 150(1)
_cell_measurement_theta_max 25.0
_cell_measurement_theta_min 2.6
_cell_volume 6284(2)
_computing_cell_refinement 'Denzo-SMN (Otwinowski & Minor, 1997)'
_computing_data_collection 'Collect (Nonius B.V., 1997-2002)'
_computing_data_reduction Denzo-SMN
_computing_molecular_graphics 'PLATON (Spek, 2003)'
_computing_publication_material 'SHELXTL V6.1'
_computing_structure_refinement 'SHELXTL V6.1 (Sheldrick, 2008)'
_computing_structure_solution 'SIR-92 (Altomare et al., 1994)'
_diffrn_ambient_temperature 150(1)
_diffrn_detector_area_resol_mean 9
_diffrn_measured_fraction_theta_full 0.973
_diffrn_measured_fraction_theta_max 0.973
_diffrn_measurement_device_type 'Nonius KappaCCD'
_diffrn_measurement_method '\f scans and \w scans with \k offsets'
_diffrn_radiation_monochromator graphite
_diffrn_radiation_source 'fine-focus sealed tube'
_diffrn_radiation_type MoK\a
_diffrn_radiation_wavelength 0.71073
_diffrn_reflns_av_R_equivalents 0.091
_diffrn_reflns_av_sigmaI/netI 0.070
_diffrn_reflns_limit_h_max 17
_diffrn_reflns_limit_h_min -17
_diffrn_reflns_limit_k_max 17
_diffrn_reflns_limit_k_min -17
_diffrn_reflns_limit_l_max 34
_diffrn_reflns_limit_l_min -17
_diffrn_reflns_number 21528
_diffrn_reflns_theta_full 25.00
_diffrn_reflns_theta_max 25.00
_diffrn_reflns_theta_min 2.56
_diffrn_standards_number 0
_exptl_absorpt_coefficient_mu 0.089
_exptl_absorpt_correction_T_max 1.000
_exptl_absorpt_correction_T_min 0.661
_exptl_absorpt_correction_type multi-scan
_exptl_absorpt_process_details
;
multi-scan from symmetry-related measurements 
 Sortav (Blessing 1995)
;
_exptl_crystal_colour colourless
_exptl_crystal_density_diffrn 1.278
_exptl_crystal_density_method 'not measured'
_exptl_crystal_description plate
_exptl_crystal_F_000 2592
_exptl_crystal_size_max 0.40
_exptl_crystal_size_mid 0.35
_exptl_crystal_size_min 0.16
_refine_diff_density_max 0.261
_refine_diff_density_min -0.224
_refine_diff_density_rms 0.048
_refine_ls_extinction_method none
_refine_ls_goodness_of_fit_ref 1.030
_refine_ls_hydrogen_treatment constr
_refine_ls_matrix_type full
_refine_ls_number_parameters 1602
_refine_ls_number_reflns 21528
_refine_ls_number_restraints 0
_refine_ls_restrained_S_all 1.030
_refine_ls_R_factor_all 0.0885
_refine_ls_R_factor_gt 0.0533
_refine_ls_shift/su_max 0.001
_refine_ls_shift/su_mean 0.000
_refine_ls_structure_factor_coef Fsqd
_refine_ls_weighting_details 'calc w=1/[\s^2^(Fo^2^)+(0.0762P)^2^] where P=(Fo^2^+2Fc^2^)/3'
_refine_ls_weighting_scheme calc
_refine_ls_wR_factor_gt 0.1212
_refine_ls_wR_factor_ref 0.1403
_reflns_number_gt 15231
_reflns_number_total 21528
_reflns_threshold_expression I>2\s(I)
_cod_data_source_file jo802311w_si_013.cif
_cod_data_source_block k08305twin
_cod_depositor_comments
;
The following automatic conversions were performed:
'_symmetry_cell_setting' value 'Triclinic' changed to 'triclinic'
according to '/home/saulius/struct/CIF-dictionaries/cif_core.dic'
dictionary named 'cif_core.dic' version 2.4.1 from 2010-06-29.

Automatic conversion script
Id: cif_fix_enum 1527 2010-12-29 10:47:43Z saulius 
;
_cod_database_code 4024304

loop_
_symmetry_equiv_pos_as_xyz
'x, y, z'
'-x, -y, -z'

loop_
_atom_site_label
_atom_site_type_symbol
_atom_site_fract_x
_atom_site_fract_y
_atom_site_fract_z
_atom_site_U_iso_or_equiv
_atom_site_adp_type
_atom_site_occupancy
_atom_site_symmetry_multiplicity
_atom_site_calc_flag
_atom_site_refinement_flags
_atom_site_disorder_assembly
_atom_site_disorder_group
O1A O 1.06966(12) 0.02264(12) 0.07422(7) 0.0400(5) Uani 1 1 d . . .
C2A C 1.14830(17) 0.05106(17) 0.04494(10) 0.0319(6) Uani 1 1 d . . .
O3A O 1.17116(12) 0.14586(12) 0.04046(7) 0.0394(5) Uani 1 1 d . . .
C4A C 1.10756(17) 0.20887(18) 0.04274(10) 0.0312(6) Uani 1 1 d . . .
C5A C 1.02931(16) 0.17931(16) 0.07591(9) 0.0276(6) Uani 1 1 d . . .
H5AA H 0.9753 0.2170 0.0617 0.033 Uiso 1 1 calc R . .
C6A C 1.00412(18) 0.08039(17) 0.08216(9) 0.0304(6) Uani 1 1 d . . .
C7A C 1.12784(19) 0.03928(19) -0.00345(10) 0.0392(7) Uani 1 1 d . . .
H7AA H 1.0758 0.0783 -0.0169 0.059 Uiso 1 1 calc R . .
H7AB H 1.1133 -0.0251 -0.0012 0.059 Uiso 1 1 calc R . .
H7AC H 1.1811 0.0569 -0.0237 0.059 Uiso 1 1 calc R . .
C8A C 1.22754(18) -0.0062(2) 0.06876(11) 0.0453(8) Uani 1 1 d . . .
H8AA H 1.2332 -0.0001 0.1011 0.068 Uiso 1 1 calc R . .
H8AB H 1.2836 0.0149 0.0514 0.068 Uiso 1 1 calc R . .
H8AC H 1.2174 -0.0707 0.0693 0.068 Uiso 1 1 calc R . .
O9A O 1.11799(12) 0.28778(12) 0.02048(7) 0.0400(5) Uani 1 1 d . . .
O10A O 0.93113(12) 0.04976(12) 0.09543(7) 0.0377(5) Uani 1 1 d . . .
C11A C 1.04695(16) 0.20015(16) 0.12614(9) 0.0273(6) Uani 1 1 d . . .
C12A C 1.11073(16) 0.12674(16) 0.15632(9) 0.0266(6) Uani 1 1 d . . .
C13A C 1.07746(18) 0.04758(17) 0.18705(9) 0.0328(6) Uani 1 1 d . . .
H13A H 1.0136 0.0385 0.1897 0.039 Uiso 1 1 calc R . .
C14A C 1.13564(19) -0.01831(18) 0.21381(10) 0.0405(7) Uani 1 1 d . . .
H14A H 1.1114 -0.0718 0.2345 0.049 Uiso 1 1 calc R . .
C15A C 1.22899(19) -0.00637(19) 0.21037(10) 0.0398(7) Uani 1 1 d . . .
H15A H 1.2689 -0.0514 0.2288 0.048 Uiso 1 1 calc R . .
C16A C 1.26331(18) 0.07086(18) 0.18024(10) 0.0360(7) Uani 1 1 d . . .
H16A H 1.3273 0.0795 0.1779 0.043 Uiso 1 1 calc R . .
C17A C 1.20523(17) 0.13659(17) 0.15318(9) 0.0318(6) Uani 1 1 d . . .
H17A H 1.2302 0.1893 0.1321 0.038 Uiso 1 1 calc R . .
C18A C 0.95266(17) 0.20304(18) 0.14906(10) 0.0342(6) Uani 1 1 d . . .
H18A H 0.9127 0.2464 0.1267 0.041 Uiso 1 1 calc R . .
H18B H 0.9250 0.1414 0.1551 0.041 Uiso 1 1 calc R . .
C19A C 0.95649(19) 0.23205(19) 0.19522(10) 0.0407(7) Uani 1 1 d . . .
H19A H 0.8939 0.2356 0.2072 0.049 Uiso 1 1 calc R . .
H19B H 0.9907 0.1852 0.2189 0.049 Uiso 1 1 calc R . .
C20A C 1.00206(19) 0.32456(18) 0.18864(11) 0.0432(7) Uani 1 1 d . . .
H20A H 0.9623 0.3731 0.1693 0.052 Uiso 1 1 calc R . .
H20B H 1.0101 0.3378 0.2197 0.052 Uiso 1 1 calc R . .
C21A C 1.09399(18) 0.32626(18) 0.16489(10) 0.0383(7) Uani 1 1 d . . .
H21A H 1.1365 0.2842 0.1863 0.046 Uiso 1 1 calc R . .
H21B H 1.1192 0.3890 0.1585 0.046 Uiso 1 1 calc R . .
C22A C 1.08665(18) 0.29752(16) 0.11867(9) 0.0333(6) Uani 1 1 d . . .
H22A H 1.1478 0.2991 0.1043 0.040 Uiso 1 1 calc R . .
H22B H 1.0472 0.3420 0.0965 0.040 Uiso 1 1 calc R . .
O1B O 0.16865(12) 0.18347(12) 0.46302(7) 0.0411(5) Uani 1 1 d . . .
C2B C 0.14597(17) 0.09460(17) 0.45665(10) 0.0332(6) Uani 1 1 d . . .
O3B O 0.06516(12) 0.09665(12) 0.42833(7) 0.0396(5) Uani 1 1 d . . .
C4B C 0.00450(17) 0.16606(17) 0.41755(9) 0.0304(6) Uani 1 1 d . . .
C5B C 0.03255(17) 0.25835(17) 0.42333(9) 0.0293(6) Uani 1 1 d . . .
H5BA H -0.0219 0.2849 0.4357 0.035 Uiso 1 1 calc R . .
C6B C 0.10680(17) 0.25148(18) 0.45933(10) 0.0313(6) Uani 1 1 d . . .
C7B C 0.12681(18) 0.03188(18) 0.50443(10) 0.0387(7) Uani 1 1 d . . .
H7BA H 0.0760 0.0569 0.5191 0.058 Uiso 1 1 calc R . .
H7BB H 0.1811 0.0271 0.5243 0.058 Uiso 1 1 calc R . .
H7BC H 0.1109 -0.0291 0.5010 0.058 Uiso 1 1 calc R . .
C8B C 0.22369(18) 0.0638(2) 0.43103(11) 0.0448(7) Uani 1 1 d . . .
H8BA H 0.2307 0.1069 0.4001 0.067 Uiso 1 1 calc R . .
H8BB H 0.2113 0.0024 0.4271 0.067 Uiso 1 1 calc R . .
H8BC H 0.2798 0.0621 0.4492 0.067 Uiso 1 1 calc R . .
O9B O -0.06814(12) 0.15263(12) 0.40157(7) 0.0387(5) Uani 1 1 d . . .
O10B O 0.11740(12) 0.30735(12) 0.48193(7) 0.0385(5) Uani 1 1 d . . .
C11B C 0.05722(17) 0.32750(17) 0.37431(9) 0.0300(6) Uani 1 1 d . . .
C12B C 0.12096(17) 0.28068(16) 0.34532(9) 0.0282(6) Uani 1 1 d . . .
C13B C 0.21478(17) 0.28810(17) 0.34696(9) 0.0329(6) Uani 1 1 d . . .
H13B H 0.2406 0.3222 0.3668 0.040 Uiso 1 1 calc R . .
C14B C 0.27207(18) 0.24733(18) 0.32056(10) 0.0379(7) Uani 1 1 d . . .
H14B H 0.3360 0.2551 0.3219 0.045 Uiso 1 1 calc R . .
C15B C 0.23699(18) 0.19564(18) 0.29242(10) 0.0376(7) Uani 1 1 d . . .
H15B H 0.2762 0.1673 0.2744 0.045 Uiso 1 1 calc R . .
C16B C 0.14324(18) 0.18563(18) 0.29075(10) 0.0366(7) Uani 1 1 d . . .
H16B H 0.1178 0.1493 0.2719 0.044 Uiso 1 1 calc R . .
C17B C 0.08682(18) 0.22861(17) 0.31650(9) 0.0316(6) Uani 1 1 d . . .
H17B H 0.0228 0.2223 0.3144 0.038 Uiso 1 1 calc R . .
C18B C 0.10025(18) 0.41454(17) 0.38347(9) 0.0342(6) Uani 1 1 d . . .
H18C H 0.0607 0.4380 0.4052 0.041 Uiso 1 1 calc R . .
H18D H 0.1600 0.3982 0.3990 0.041 Uiso 1 1 calc R . .
C19B C 0.1135(2) 0.49071(18) 0.33809(10) 0.0427(7) Uani 1 1 d . . .
H19C H 0.1395 0.5454 0.3460 0.051 Uiso 1 1 calc R . .
H19D H 0.1572 0.4694 0.3174 0.051 Uiso 1 1 calc R . .
C20B C 0.0242(2) 0.51698(18) 0.31207(11) 0.0459(8) Uani 1 1 d . . .
H20C H 0.0357 0.5622 0.2817 0.055 Uiso 1 1 calc R . .
H20D H -0.0167 0.5461 0.3310 0.055 Uiso 1 1 calc R . .
C21B C -0.0215(2) 0.43320(19) 0.30297(10) 0.0438(8) Uani 1 1 d . . .
H21C H 0.0160 0.4090 0.2807 0.053 Uiso 1 1 calc R . .
H21D H -0.0817 0.4512 0.2882 0.053 Uiso 1 1 calc R . .
C22B C -0.03404(17) 0.35824(18) 0.34825(9) 0.0352(7) Uani 1 1 d . . .
H22C H -0.0629 0.3045 0.3407 0.042 Uiso 1 1 calc R . .
H22D H -0.0756 0.3810 0.3694 0.042 Uiso 1 1 calc R . .
O1C O 0.66297(12) 1.05471(12) 0.03649(7) 0.0358(4) Uani 1 1 d . . .
C2C C 0.64177(18) 1.14631(17) 0.04043(10) 0.0344(6) Uani 1 1 d . . .
O3C O 0.57005(12) 1.14671(12) 0.07408(7) 0.0372(5) Uani 1 1 d . . .
C4C C 0.50345(18) 1.08327(17) 0.08365(9) 0.0310(6) Uani 1 1 d . . .
C5C C 0.52513(16) 0.98995(16) 0.07644(9) 0.0282(6) Uani 1 1 d . . .
H5CA H 0.4681 0.9672 0.0648 0.034 Uiso 1 1 calc R . .
C6C C 0.59677(17) 0.99230(17) 0.03964(9) 0.0308(6) Uani 1 1 d . . .
C7C C 0.6087(2) 1.20217(19) -0.00717(10) 0.0464(8) Uani 1 1 d . . .
H7CA H 0.5536 1.1744 -0.0161 0.070 Uiso 1 1 calc R . .
H7CB H 0.6562 1.2033 -0.0308 0.070 Uiso 1 1 calc R . .
H7CC H 0.5950 1.2650 -0.0055 0.070 Uiso 1 1 calc R . .
C8C C 0.72458(19) 1.18270(19) 0.05801(12) 0.0479(8) Uani 1 1 d . . .
H8CA H 0.7399 1.1446 0.0894 0.072 Uiso 1 1 calc R . .
H8CB H 0.7131 1.2460 0.0597 0.072 Uiso 1 1 calc R . .
H8CC H 0.7754 1.1815 0.0365 0.072 Uiso 1 1 calc R . .
O9C O 0.43304(12) 1.10216(12) 0.10036(7) 0.0399(5) Uani 1 1 d . . .
O10C O 0.60055(13) 0.93826(12) 0.01553(7) 0.0404(5) Uani 1 1 d . . .
C11C C 0.55058(17) 0.91899(16) 0.12535(9) 0.0296(6) Uani 1 1 d . . .
C12C C 0.61495(16) 0.96376(16) 0.15418(9) 0.0278(6) Uani 1 1 d . . .
C13C C 0.70918(17) 0.96113(17) 0.14904(10) 0.0343(6) Uani 1 1 d . . .
H13C H 0.7343 0.9305 0.1273 0.041 Uiso 1 1 calc R . .
C14C C 0.76704(18) 1.00192(18) 0.17467(10) 0.0378(7) Uani 1 1 d . . .
H14C H 0.8310 0.9980 0.1707 0.045 Uiso 1 1 calc R . .
C15C C 0.73250(18) 1.04835(18) 0.20603(10) 0.0383(7) Uani 1 1 d . . .
H15C H 0.7721 1.0768 0.2235 0.046 Uiso 1 1 calc R . .
C16C C 0.63948(17) 1.05261(18) 0.21140(10) 0.0357(7) Uani 1 1 d . . .
H16C H 0.6147 1.0847 0.2326 0.043 Uiso 1 1 calc R . .
C17C C 0.58162(17) 1.01038(17) 0.18609(9) 0.0315(6) Uani 1 1 d . . .
H17C H 0.5177 1.0134 0.1907 0.038 Uiso 1 1 calc R . .
C18C C 0.59329(18) 0.83163(16) 0.11535(9) 0.0338(6) Uani 1 1 d . . .
H18E H 0.5530 0.8090 0.0938 0.041 Uiso 1 1 calc R . .
H18F H 0.6526 0.8472 0.0994 0.041 Uiso 1 1 calc R . .
C19C C 0.60754(19) 0.75565(17) 0.16043(10) 0.0391(7) Uani 1 1 d . . .
H19E H 0.6347 0.7011 0.1525 0.047 Uiso 1 1 calc R . .
H19F H 0.6506 0.7768 0.1813 0.047 Uiso 1 1 calc R . .
C20C C 0.5182(2) 0.72937(18) 0.18615(11) 0.0452(7) Uani 1 1 d . . .
H20E H 0.4777 0.7015 0.1668 0.054 Uiso 1 1 calc R . .
H20F H 0.5299 0.6831 0.2162 0.054 Uiso 1 1 calc R . .
C21C C 0.47145(19) 0.81279(18) 0.19606(10) 0.0414(7) Uani 1 1 d . . .
H21E H 0.5082 0.8357 0.2189 0.050 Uiso 1 1 calc R . .
H21F H 0.4111 0.7951 0.2103 0.050 Uiso 1 1 calc R . .
C22C C 0.45955(17) 0.88878(18) 0.15103(10) 0.0346(6) Uani 1 1 d . . .
H22E H 0.4303 0.9425 0.1588 0.042 Uiso 1 1 calc R . .
H22F H 0.4183 0.8672 0.1295 0.042 Uiso 1 1 calc R . .
O1D O 1.13791(12) 0.71282(12) 0.46300(7) 0.0409(5) Uani 1 1 d . . .
C2D C 1.13847(17) 0.61981(18) 0.45901(10) 0.0346(6) Uani 1 1 d . . .
O3D O 1.07417(12) 0.60537(12) 0.42501(7) 0.0409(5) Uani 1 1 d . . .
C4D C 0.99471(17) 0.65229(17) 0.41596(9) 0.0299(6) Uani 1 1 d . . .
C5D C 0.99192(16) 0.74863(16) 0.42190(9) 0.0280(6) Uani 1 1 d . . .
H5DA H 0.9309 0.7572 0.4354 0.034 Uiso 1 1 calc R . .
C6D C 1.06183(17) 0.76559(17) 0.45619(9) 0.0300(6) Uani 1 1 d . . .
C7D C 1.1135(2) 0.5581(2) 0.50604(11) 0.0535(8) Uani 1 1 d . . .
H7DA H 1.0527 0.5748 0.5151 0.080 Uiso 1 1 calc R . .
H7DB H 1.1579 0.5650 0.5297 0.080 Uiso 1 1 calc R . .
H7DC H 1.1135 0.4942 0.5040 0.080 Uiso 1 1 calc R . .
C8D C 1.23047(19) 0.6019(2) 0.44199(12) 0.0532(9) Uani 1 1 d . . .
H8DA H 1.2413 0.6439 0.4111 0.080 Uiso 1 1 calc R . .
H8DB H 1.2342 0.5384 0.4394 0.080 Uiso 1 1 calc R . .
H8DC H 1.2766 0.6116 0.4643 0.080 Uiso 1 1 calc R . .
O9D O 0.93225(12) 0.61725(12) 0.40105(7) 0.0392(5) Uani 1 1 d . . .
O10D O 1.05572(12) 0.82598(12) 0.47608(7) 0.0402(5) Uani 1 1 d . . .
C11D C 0.99795(16) 0.82217(16) 0.37214(9) 0.0273(6) Uani 1 1 d . . .
C12D C 1.08514(17) 0.80589(17) 0.34645(10) 0.0327(6) Uani 1 1 d . . .
C13D C 1.16744(19) 0.8426(2) 0.35610(12) 0.0551(9) Uani 1 1 d . . .
H13D H 1.1692 0.8790 0.3782 0.066 Uiso 1 1 calc R . .
C14D C 1.2465(2) 0.8268(3) 0.33387(16) 0.0866(15) Uani 1 1 d . . .
H14D H 1.3021 0.8517 0.3413 0.104 Uiso 1 1 calc R . .
C15D C 1.2462(3) 0.7760(3) 0.30151(17) 0.0893(17) Uani 1 1 d . . .
H15D H 1.3008 0.7666 0.2859 0.107 Uiso 1 1 calc R . .
C16D C 1.1664(3) 0.7389(2) 0.29178(14) 0.0755(13) Uani 1 1 d . . .
H16D H 1.1658 0.7029 0.2695 0.091 Uiso 1 1 calc R . .
C17D C 1.0860(2) 0.75312(18) 0.31389(11) 0.0456(8) Uani 1 1 d . . .
H17D H 1.0312 0.7265 0.3067 0.055 Uiso 1 1 calc R . .
C18D C 0.9933(2) 0.91961(17) 0.37968(10) 0.0401(7) Uani 1 1 d . . .
H18G H 0.9391 0.9247 0.3990 0.048 Uiso 1 1 calc R . .
H18H H 1.0479 0.9298 0.3974 0.048 Uiso 1 1 calc R . .
C19D C 0.9880(2) 0.99377(18) 0.33349(10) 0.0448(8) Uani 1 1 d . . .
H19G H 0.9856 1.0548 0.3403 0.054 Uiso 1 1 calc R . .
H19H H 1.0436 0.9909 0.3148 0.054 Uiso 1 1 calc R . .
C20D C 0.90491(19) 0.98243(19) 0.30491(11) 0.0453(8) Uani 1 1 d . . .
H20G H 0.8491 0.9935 0.3217 0.054 Uiso 1 1 calc R . .
H20H H 0.9063 1.0282 0.2741 0.054 Uiso 1 1 calc R . .
C21D C 0.90282(19) 0.88688(18) 0.29739(10) 0.0401(7) Uani 1 1 d . . .
H21G H 0.9536 0.8796 0.2764 0.048 Uiso 1 1 calc R . .
H21H H 0.8451 0.8787 0.2816 0.048 Uiso 1 1 calc R . .
C22D C 0.91089(17) 0.81277(18) 0.34389(9) 0.0348(6) Uani 1 1 d . . .
H22G H 0.9113 0.7516 0.3371 0.042 Uiso 1 1 calc R . .
H22H H 0.8568 0.8164 0.3635 0.042 Uiso 1 1 calc R . .
O1E O 0.57446(12) 0.22143(11) 0.42333(7) 0.0365(5) Uani 1 1 d . . .
C2E C 0.64432(18) 0.18677(18) 0.45805(10) 0.0342(7) Uani 1 1 d . . .
O3E O 0.66553(12) 0.09167(12) 0.46125(7) 0.0369(5) Uani 1 1 d . . .
C4E C 0.59820(18) 0.03262(18) 0.45914(9) 0.0329(6) Uani 1 1 d . . .
C5E C 0.52341(17) 0.06738(17) 0.42423(9) 0.0296(6) Uani 1 1 d . . .
H5EA H 0.4667 0.0345 0.4375 0.036 Uiso 1 1 calc R . .
C6E C 0.50431(18) 0.16893(18) 0.41649(9) 0.0322(6) Uani 1 1 d . . .
C7E C 0.6100(2) 0.1948(2) 0.50520(10) 0.0483(8) Uani 1 1 d . . .
H7EA H 0.5535 0.1601 0.5129 0.072 Uiso 1 1 calc R . .
H7EB H 0.5982 0.2595 0.5040 0.072 Uiso 1 1 calc R . .
H7EC H 0.6559 0.1700 0.5294 0.072 Uiso 1 1 calc R . .
C8E C 0.72879(19) 0.2403(2) 0.44144(11) 0.0477(8) Uani 1 1 d . . .
H8EA H 0.7451 0.2337 0.4101 0.072 Uiso 1 1 calc R . .
H8EB H 0.7788 0.2169 0.4634 0.072 Uiso 1 1 calc R . .
H8EC H 0.7178 0.3052 0.4399 0.072 Uiso 1 1 calc R . .
O9E O 0.60303(13) -0.04587(12) 0.48267(7) 0.0418(5) Uani 1 1 d . . .
O10E O 0.43366(12) 0.20520(12) 0.40162(7) 0.0395(5) Uani 1 1 d . . .
C11E C 0.54202(16) 0.04370(16) 0.37462(9) 0.0281(6) Uani 1 1 d . . .
C12E C 0.60675(16) 0.11498(16) 0.34482(9) 0.0269(6) Uani 1 1 d . . .
C13E C 0.57419(18) 0.19249(17) 0.31149(9) 0.0311(6) Uani 1 1 d . . .
H13E H 0.5104 0.2007 0.3065 0.037 Uiso 1 1 calc R . .
C14E C 0.63285(18) 0.25695(18) 0.28581(10) 0.0377(7) Uani 1 1 d . . .
H14E H 0.6089 0.3092 0.2636 0.045 Uiso 1 1 calc R . .
C15E C 0.72580(18) 0.24681(18) 0.29181(10) 0.0393(7) Uani 1 1 d . . .
H15E H 0.7659 0.2913 0.2738 0.047 Uiso 1 1 calc R . .
C16E C 0.75946(18) 0.17091(18) 0.32438(10) 0.0386(7) Uani 1 1 d . . .
H16E H 0.8233 0.1631 0.3290 0.046 Uiso 1 1 calc R . .
C17E C 0.70070(17) 0.10594(17) 0.35049(9) 0.0322(6) Uani 1 1 d . . .
H17E H 0.7251 0.0541 0.3727 0.039 Uiso 1 1 calc R . .
C18E C 0.44767(16) 0.04147(18) 0.35174(10) 0.0331(6) Uani 1 1 d . . .
H18I H 0.4077 -0.0004 0.3744 0.040 Uiso 1 1 calc R . .
H18J H 0.4201 0.1036 0.3449 0.040 Uiso 1 1 calc R . .
C19E C 0.45207(18) 0.01003(18) 0.30633(10) 0.0378(7) Uani 1 1 d . . .
H19I H 0.4864 0.0554 0.2823 0.045 Uiso 1 1 calc R . .
H19J H 0.3896 0.0069 0.2942 0.045 Uiso 1 1 calc R . .
C20E C 0.49817(19) -0.08412(18) 0.31425(11) 0.0419(7) Uani 1 1 d . . .
H20I H 0.4588 -0.1313 0.3343 0.050 Uiso 1 1 calc R . .
H20J H 0.5061 -0.0994 0.2836 0.050 Uiso 1 1 calc R . .
C21E C 0.59044(19) -0.08536(18) 0.33778(10) 0.0383(7) Uani 1 1 d . . .
H21I H 0.6323 -0.0437 0.3161 0.046 Uiso 1 1 calc R . .
H21J H 0.6167 -0.1481 0.3446 0.046 Uiso 1 1 calc R . .
C22E C 0.58177(18) -0.05504(16) 0.38379(9) 0.0322(6) Uani 1 1 d . . .
H22I H 0.6425 -0.0573 0.3987 0.039 Uiso 1 1 calc R . .
H22J H 0.5416 -0.0980 0.4058 0.039 Uiso 1 1 calc R . .
O1F O 0.63872(12) 0.53746(12) 0.03500(7) 0.0405(5) Uani 1 1 d . . .
C2F C 0.64002(17) 0.62710(18) 0.04362(10) 0.0333(6) Uani 1 1 d . . .
O3F O 0.56479(12) 0.64398(12) 0.07187(7) 0.0402(5) Uani 1 1 d . . .
C4F C 0.49155(17) 0.59088(16) 0.08317(9) 0.0281(6) Uani 1 1 d . . .
C5F C 0.49597(16) 0.49358(16) 0.07822(9) 0.0267(6) Uani 1 1 d . . .
H5FA H 0.4367 0.4826 0.0640 0.032 Uiso 1 1 calc R . .
C6F C 0.56915(17) 0.47941(17) 0.04442(9) 0.0288(6) Uani 1 1 d . . .
C7F C 0.6333(2) 0.6966(2) -0.00334(10) 0.0455(8) Uani 1 1 d . . .
H7FA H 0.5766 0.6873 -0.0190 0.068 Uiso 1 1 calc R . .
H7FB H 0.6852 0.6889 -0.0230 0.068 Uiso 1 1 calc R . .
H7FC H 0.6336 0.7586 0.0015 0.068 Uiso 1 1 calc R . .
C8F C 0.72516(18) 0.6337(2) 0.07027(10) 0.0434(7) Uani 1 1 d . . .
H8FA H 0.7234 0.5889 0.1010 0.065 Uiso 1 1 calc R . .
H8FB H 0.7301 0.6956 0.0749 0.065 Uiso 1 1 calc R . .
H8FC H 0.7779 0.6208 0.0524 0.065 Uiso 1 1 calc R . .
O9F O 0.42636(12) 0.62241(11) 0.09850(7) 0.0345(4) Uani 1 1 d . . .
O10F O 0.56857(12) 0.41616(12) 0.02568(7) 0.0365(4) Uani 1 1 d . . .
C11F C 0.50185(16) 0.42059(16) 0.12809(9) 0.0268(6) Uani 1 1 d . . .
C12F C 0.58813(17) 0.43803(17) 0.15402(10) 0.0311(6) Uani 1 1 d . . .
C13F C 0.67170(19) 0.3985(2) 0.14609(12) 0.0521(8) Uani 1 1 d . . .
H13F H 0.6747 0.3610 0.1245 0.063 Uiso 1 1 calc R . .
C14F C 0.7491(2) 0.4136(3) 0.16914(15) 0.0771(13) Uani 1 1 d . . .
H14F H 0.8051 0.3868 0.1630 0.093 Uiso 1 1 calc R . .
C15F C 0.7470(3) 0.4666(3) 0.20079(16) 0.0856(16) Uani 1 1 d . . .
H15F H 0.8008 0.4759 0.2169 0.103 Uiso 1 1 calc R . .
C16F C 0.6664(3) 0.5061(2) 0.20888(12) 0.0667(11) Uani 1 1 d . . .
H16F H 0.6644 0.5435 0.2305 0.080 Uiso 1 1 calc R . .
C17F C 0.5871(2) 0.49196(18) 0.18580(10) 0.0428(7) Uani 1 1 d . . .
H17F H 0.5316 0.5197 0.1919 0.051 Uiso 1 1 calc R . .
C18F C 0.5008(2) 0.32275(16) 0.12069(10) 0.0381(7) Uani 1 1 d . . .
H18K H 0.4475 0.3168 0.1010 0.046 Uiso 1 1 calc R . .
H18L H 0.5564 0.3129 0.1035 0.046 Uiso 1 1 calc R . .
C19F C 0.4962(2) 0.24932(18) 0.16684(10) 0.0419(7) Uani 1 1 d . . .
H19K H 0.5509 0.2531 0.1859 0.050 Uiso 1 1 calc R . .
H19L H 0.4961 0.1880 0.1602 0.050 Uiso 1 1 calc R . .
C20F C 0.41141(19) 0.26005(18) 0.19478(10) 0.0430(7) Uani 1 1 d . . .
H20K H 0.3566 0.2487 0.1776 0.052 Uiso 1 1 calc R . .
H20L H 0.4129 0.2143 0.2257 0.052 Uiso 1 1 calc R . .
C21F C 0.40663(18) 0.35553(18) 0.20217(10) 0.0386(7) Uani 1 1 d . . .
H21K H 0.4565 0.3630 0.2235 0.046 Uiso 1 1 calc R . .
H21L H 0.3481 0.3635 0.2175 0.046 Uiso 1 1 calc R . .
C22F C 0.41446(17) 0.42954(18) 0.15583(10) 0.0335(6) Uani 1 1 d . . .
H22K H 0.4133 0.4906 0.1627 0.040 Uiso 1 1 calc R . .
H22L H 0.3609 0.4260 0.1359 0.040 Uiso 1 1 calc R . .
O1G O 0.08060(12) 0.53020(12) 0.07519(7) 0.0392(5) Uani 1 1 d . . .
C2G C 0.14409(17) 0.57887(18) 0.04122(10) 0.0334(6) Uani 1 1 d . . .
O3G O 0.14291(12) 0.67589(12) 0.03749(7) 0.0406(5) Uani 1 1 d . . .
C4G C 0.06590(17) 0.72115(18) 0.04382(9) 0.0301(6) Uani 1 1 d . . .
C5G C -0.00515(16) 0.66887(16) 0.07625(9) 0.0271(6) Uani 1 1 d . . .
H5GA H -0.0654 0.6908 0.0616 0.033 Uiso 1 1 calc R . .
C6G C -0.00194(17) 0.56708(17) 0.08153(9) 0.0293(6) Uani 1 1 d . . .
C7G C 0.1197(2) 0.5641(2) -0.00598(11) 0.0536(8) Uani 1 1 d . . .
H7GA H 0.0585 0.5887 -0.0149 0.080 Uiso 1 1 calc R . .
H7GB H 0.1211 0.4983 -0.0042 0.080 Uiso 1 1 calc R . .
H7GC H 0.1636 0.5957 -0.0296 0.080 Uiso 1 1 calc R . .
C8G C 0.23657(19) 0.5444(2) 0.05836(12) 0.0515(8) Uani 1 1 d . . .
H8GA H 0.2483 0.5581 0.0887 0.077 Uiso 1 1 calc R . .
H8GB H 0.2823 0.5747 0.0355 0.077 Uiso 1 1 calc R . .
H8GC H 0.2399 0.4780 0.0621 0.077 Uiso 1 1 calc R . .
O9G O 0.06033(12) 0.80195(12) 0.02463(7) 0.0398(5) Uani 1 1 d . . .
O10G O -0.06440(12) 0.51664(12) 0.09358(7) 0.0387(5) Uani 1 1 d . . .
C11G C -0.00383(16) 0.69244(16) 0.12645(9) 0.0272(6) Uani 1 1 d . . .
C12G C 0.08849(17) 0.66361(18) 0.15013(9) 0.0331(6) Uani 1 1 d . . .
C13G C 0.1037(2) 0.5767(2) 0.17937(11) 0.0459(8) Uani 1 1 d . . .
H13G H 0.0550 0.5343 0.1863 0.055 Uiso 1 1 calc R . .
C14G C 0.1896(3) 0.5509(3) 0.19879(12) 0.0678(11) Uani 1 1 d . . .
H14G H 0.1987 0.4913 0.2189 0.081 Uiso 1 1 calc R . .
C15G C 0.2601(3) 0.6102(4) 0.18909(14) 0.0814(15) Uani 1 1 d . . .
H15G H 0.3185 0.5922 0.2023 0.098 Uiso 1 1 calc R . .
C16G C 0.2468(2) 0.6961(3) 0.16017(14) 0.0789(13) Uani 1 1 d . . .
H16G H 0.2961 0.7378 0.1532 0.095 Uiso 1 1 calc R . .
C17G C 0.16200(19) 0.7224(2) 0.14101(11) 0.0545(9) Uani 1 1 d . . .
H17G H 0.1538 0.7824 0.1211 0.065 Uiso 1 1 calc R . .
C18G C -0.08364(17) 0.64208(18) 0.15576(10) 0.0332(6) Uani 1 1 d . . .
H18M H -0.1401 0.6554 0.1368 0.040 Uiso 1 1 calc R . .
H18N H -0.0721 0.5751 0.1629 0.040 Uiso 1 1 calc R . .
C19G C -0.09777(19) 0.66960(18) 0.20174(10) 0.0388(7) Uani 1 1 d . . .
H19M H -0.1511 0.6369 0.2184 0.047 Uiso 1 1 calc R . .
H19N H -0.0437 0.6509 0.2222 0.047 Uiso 1 1 calc R . .
C20G C -0.1128(2) 0.77221(19) 0.19329(11) 0.0472(8) Uani 1 1 d . . .
H20M H -0.1707 0.7902 0.1760 0.057 Uiso 1 1 calc R . .
H20N H -0.1174 0.7884 0.2238 0.057 Uiso 1 1 calc R . .
C21G C -0.0350(2) 0.82342(19) 0.16515(11) 0.0460(8) Uani 1 1 d . . .
H21M H 0.0219 0.8098 0.1838 0.055 Uiso 1 1 calc R . .
H21N H -0.0469 0.8903 0.1585 0.055 Uiso 1 1 calc R . .
C22G C -0.02310(19) 0.79599(17) 0.11894(10) 0.0386(7) Uani 1 1 d . . .
H22M H 0.0279 0.8310 0.1011 0.046 Uiso 1 1 calc R . .
H22N H -0.0791 0.8126 0.0998 0.046 Uiso 1 1 calc R . .
O1H O 0.56574(12) 0.71437(12) 0.42976(7) 0.0419(5) Uani 1 1 d . . .
C2H C 0.64123(16) 0.66868(17) 0.45719(10) 0.0321(6) Uani 1 1 d . . .
O3H O 0.63796(12) 0.56994(12) 0.46618(7) 0.0428(5) Uani 1 1 d . . .
C4H C 0.56840(17) 0.52214(17) 0.45587(9) 0.0285(6) Uani 1 1 d . . .
C5H C 0.49462(16) 0.57180(15) 0.42331(9) 0.0251(6) Uani 1 1 d . . .
H5HA H 0.4357 0.5463 0.4377 0.030 Uiso 1 1 calc R . .
C6H C 0.49066(17) 0.67329(17) 0.41991(9) 0.0275(6) Uani 1 1 d . . .
C7H C 0.63737(19) 0.6922(2) 0.50406(10) 0.0430(7) Uani 1 1 d . . .
H7HA H 0.5808 0.6688 0.5202 0.065 Uiso 1 1 calc R . .
H7HB H 0.6393 0.7590 0.4991 0.065 Uiso 1 1 calc R . .
H7HC H 0.6896 0.6641 0.5233 0.065 Uiso 1 1 calc R . .
C8H C 0.72564(18) 0.7002(2) 0.42969(10) 0.0436(7) Uani 1 1 d . . .
H8HA H 0.7227 0.6841 0.3994 0.065 Uiso 1 1 calc R . .
H8HB H 0.7788 0.6703 0.4474 0.065 Uiso 1 1 calc R . .
H8HC H 0.7308 0.7669 0.4242 0.065 Uiso 1 1 calc R . .
O9H O 0.56840(12) 0.44029(12) 0.47284(6) 0.0368(4) Uani 1 1 d . . .
O10H O 0.42398(12) 0.72007(12) 0.40725(7) 0.0349(4) Uani 1 1 d . . .
C11H C 0.49828(16) 0.55095(16) 0.37255(9) 0.0251(6) Uani 1 1 d . . .
C12H C 0.58925(16) 0.58408(18) 0.34901(9) 0.0317(6) Uani 1 1 d . . .
C13H C 0.5993(2) 0.6712(2) 0.31904(10) 0.0432(7) Uani 1 1 d . . .
H13H H 0.5483 0.7116 0.3123 0.052 Uiso 1 1 calc R . .
C14H C 0.6834(3) 0.7000(3) 0.29873(12) 0.0657(11) Uani 1 1 d . . .
H14H H 0.6892 0.7595 0.2782 0.079 Uiso 1 1 calc R . .
C15H C 0.7576(3) 0.6429(3) 0.30831(14) 0.0738(13) Uani 1 1 d . . .
H15H H 0.8149 0.6632 0.2947 0.089 Uiso 1 1 calc R . .
C16H C 0.7497(2) 0.5573(3) 0.33715(14) 0.0694(12) Uani 1 1 d . . .
H16H H 0.8014 0.5176 0.3434 0.083 Uiso 1 1 calc R . .
C17H C 0.66636(19) 0.5272(2) 0.35768(11) 0.0497(8) Uani 1 1 d . . .
H17H H 0.6618 0.4672 0.3779 0.060 Uiso 1 1 calc R . .
C18H C 0.41578(17) 0.59985(18) 0.34394(9) 0.0330(6) Uani 1 1 d . . .
H18O H 0.3598 0.5832 0.3629 0.040 Uiso 1 1 calc R . .
H18P H 0.4235 0.6671 0.3379 0.040 Uiso 1 1 calc R . .
C19H C 0.40415(18) 0.57506(18) 0.29718(10) 0.0378(7) Uani 1 1 d . . .
H19O H 0.3492 0.6064 0.2810 0.045 Uiso 1 1 calc R . .
H19P H 0.4573 0.5973 0.2769 0.045 Uiso 1 1 calc R . .
C20H C 0.39522(19) 0.47307(19) 0.30355(10) 0.0440(7) Uani 1 1 d . . .
H20O H 0.3927 0.4593 0.2724 0.053 Uiso 1 1 calc R . .
H20P H 0.3379 0.4517 0.3204 0.053 Uiso 1 1 calc R . .
C21H C 0.4755(2) 0.42284(18) 0.33135(10) 0.0442(7) Uani 1 1 d . . .
H21O H 0.5321 0.4393 0.3129 0.053 Uiso 1 1 calc R . .
H21P H 0.4670 0.3558 0.3370 0.053 Uiso 1 1 calc R . .
C22H C 0.48478(19) 0.44772(16) 0.37845(10) 0.0358(7) Uani 1 1 d . . .
H22O H 0.5373 0.4138 0.3959 0.043 Uiso 1 1 calc R . .
H22P H 0.4294 0.4281 0.3974 0.043 Uiso 1 1 calc R . .

loop_
_atom_site_aniso_label
_atom_site_aniso_U_11
_atom_site_aniso_U_22
_atom_site_aniso_U_33
_atom_site_aniso_U_23
_atom_site_aniso_U_13
_atom_site_aniso_U_12
O1A 0.0464(11) 0.0340(10) 0.0425(13) -0.0151(9) 0.0181(10) -0.0080(9)
C2A 0.0356(15) 0.0329(14) 0.0281(17) -0.0091(12) 0.0090(12) -0.0063(11)
O3A 0.0406(11) 0.0355(10) 0.0452(14) -0.0157(9) 0.0136(9) -0.0076(9)
C4A 0.0385(15) 0.0323(15) 0.0227(16) -0.0066(12) -0.0019(12) -0.0085(12)
C5A 0.0336(14) 0.0310(14) 0.0195(15) -0.0085(11) -0.0013(11) -0.0001(11)
C6A 0.0383(16) 0.0339(15) 0.0200(15) -0.0088(12) 0.0029(12) -0.0051(12)
C7A 0.0450(16) 0.0436(16) 0.0297(18) -0.0108(14) -0.0001(13) 0.0026(13)
C8A 0.0417(17) 0.0532(18) 0.040(2) -0.0100(15) -0.0033(14) 0.0014(14)
O9A 0.0516(12) 0.0379(11) 0.0283(12) -0.0041(9) 0.0048(9) -0.0080(9)
O10A 0.0378(11) 0.0427(11) 0.0346(12) -0.0131(9) 0.0058(9) -0.0119(9)
C11A 0.0332(14) 0.0283(13) 0.0209(15) -0.0073(11) -0.0001(11) -0.0015(11)
C12A 0.0349(14) 0.0265(13) 0.0207(15) -0.0100(11) 0.0000(11) -0.0024(11)
C13A 0.0364(15) 0.0340(15) 0.0275(17) -0.0066(13) 0.0007(12) -0.0030(12)
C14A 0.0537(19) 0.0313(15) 0.0329(18) -0.0015(13) 0.0001(14) -0.0033(13)
C15A 0.0469(18) 0.0393(16) 0.0310(18) -0.0050(14) -0.0078(13) 0.0059(13)
C16A 0.0327(15) 0.0406(16) 0.0352(18) -0.0106(14) -0.0039(13) -0.0007(12)
C17A 0.0382(15) 0.0294(14) 0.0269(16) -0.0055(12) -0.0011(12) -0.0048(11)
C18A 0.0368(15) 0.0376(15) 0.0298(17) -0.0114(13) 0.0013(12) 0.0026(12)
C19A 0.0451(17) 0.0479(17) 0.0317(18) -0.0149(14) 0.0018(13) 0.0071(13)
C20A 0.0609(19) 0.0402(16) 0.0331(19) -0.0180(14) -0.0022(15) 0.0109(14)
C21A 0.0520(17) 0.0330(15) 0.0326(18) -0.0136(13) -0.0083(14) -0.0006(12)
C22A 0.0461(16) 0.0279(14) 0.0257(16) -0.0063(12) -0.0061(12) -0.0016(12)
O1B 0.0410(11) 0.0325(10) 0.0491(14) -0.0090(9) -0.0187(10) -0.0016(8)
C2B 0.0347(15) 0.0332(15) 0.0318(17) -0.0084(13) -0.0060(12) -0.0039(11)
O3B 0.0406(11) 0.0335(10) 0.0462(13) -0.0130(9) -0.0151(9) -0.0003(8)
C4B 0.0316(15) 0.0389(15) 0.0190(15) -0.0040(12) 0.0019(11) -0.0031(12)
C5B 0.0317(14) 0.0335(14) 0.0252(16) -0.0120(12) 0.0012(11) -0.0006(11)
C6B 0.0354(15) 0.0345(15) 0.0233(16) -0.0058(12) 0.0021(12) -0.0068(12)
C7B 0.0427(16) 0.0410(16) 0.0325(18) -0.0092(14) 0.0000(13) -0.0015(13)
C8B 0.0463(17) 0.0529(18) 0.0358(19) -0.0122(15) 0.0058(14) -0.0005(14)
O9B 0.0353(11) 0.0461(11) 0.0359(12) -0.0123(9) -0.0061(9) -0.0065(8)
O10B 0.0521(12) 0.0415(11) 0.0244(12) -0.0125(9) -0.0026(9) -0.0084(9)
C11B 0.0381(15) 0.0300(14) 0.0223(16) -0.0077(12) -0.0014(12) 0.0026(11)
C12B 0.0386(15) 0.0254(13) 0.0194(15) -0.0034(11) 0.0000(11) -0.0050(11)
C13B 0.0379(15) 0.0362(15) 0.0252(16) -0.0087(12) -0.0039(12) -0.0018(12)
C14B 0.0333(15) 0.0403(16) 0.0381(19) -0.0063(14) 0.0032(13) 0.0014(12)
C15B 0.0436(17) 0.0382(16) 0.0303(18) -0.0074(13) 0.0068(13) 0.0006(13)
C16B 0.0465(17) 0.0376(15) 0.0281(17) -0.0125(13) 0.0014(13) -0.0045(12)
C17B 0.0377(15) 0.0340(14) 0.0239(16) -0.0086(12) 0.0001(12) -0.0011(12)
C18B 0.0487(16) 0.0332(14) 0.0221(16) -0.0097(12) -0.0010(12) 0.0006(12)
C19B 0.067(2) 0.0345(15) 0.0264(17) -0.0074(13) -0.0004(14) 0.0031(14)
C20B 0.071(2) 0.0377(16) 0.0282(18) -0.0074(14) -0.0027(15) 0.0142(15)
C21B 0.0571(19) 0.0493(18) 0.0254(17) -0.0111(14) -0.0103(14) 0.0178(14)
C22B 0.0395(15) 0.0417(16) 0.0264(17) -0.0126(13) -0.0038(12) 0.0084(12)
O1C 0.0394(10) 0.0341(10) 0.0343(12) -0.0095(9) 0.0090(9) 0.0025(8)
C2C 0.0414(16) 0.0311(14) 0.0296(17) -0.0058(12) 0.0082(13) 0.0018(12)
O3C 0.0449(11) 0.0333(10) 0.0353(12) -0.0121(9) 0.0121(9) -0.0031(9)
C4C 0.0378(16) 0.0342(15) 0.0207(16) -0.0063(12) -0.0027(12) 0.0020(12)
C5C 0.0308(14) 0.0331(14) 0.0212(15) -0.0079(12) 0.0006(11) 0.0000(11)
C6C 0.0416(16) 0.0302(14) 0.0194(15) -0.0042(12) -0.0020(12) 0.0038(12)
C7C 0.0596(19) 0.0403(17) 0.036(2) -0.0049(14) 0.0022(15) 0.0076(14)
C8C 0.0476(18) 0.0442(17) 0.051(2) -0.0090(15) -0.0007(15) -0.0089(14)
O9C 0.0366(11) 0.0471(11) 0.0378(13) -0.0144(10) 0.0059(9) 0.0064(9)
O10C 0.0591(13) 0.0398(11) 0.0239(12) -0.0113(9) 0.0058(9) 0.0038(9)
C11C 0.0372(15) 0.0291(14) 0.0232(16) -0.0080(12) 0.0014(12) -0.0002(11)
C12C 0.0335(14) 0.0261(13) 0.0230(15) -0.0047(11) 0.0005(11) 0.0010(11)
C13C 0.0376(16) 0.0345(15) 0.0309(17) -0.0085(13) 0.0059(12) -0.0001(12)
C14C 0.0313(15) 0.0396(16) 0.0405(19) -0.0065(14) -0.0012(13) -0.0030(12)
C15C 0.0420(17) 0.0381(16) 0.0342(18) -0.0081(13) -0.0076(13) -0.0026(12)
C16C 0.0438(17) 0.0382(15) 0.0275(17) -0.0131(13) -0.0019(13) 0.0028(12)
C17C 0.0343(14) 0.0337(14) 0.0267(16) -0.0082(12) -0.0001(12) 0.0018(11)
C18C 0.0461(16) 0.0313(14) 0.0247(16) -0.0085(12) 0.0034(12) -0.0029(12)
C19C 0.0589(18) 0.0301(15) 0.0283(17) -0.0074(13) 0.0028(14) -0.0035(13)
C20C 0.071(2) 0.0350(16) 0.0290(18) -0.0060(13) 0.0043(15) -0.0125(14)
C21C 0.0541(18) 0.0421(16) 0.0286(18) -0.0096(14) 0.0117(14) -0.0166(13)
C22C 0.0366(15) 0.0384(15) 0.0306(17) -0.0117(13) 0.0040(12) -0.0068(12)
O1D 0.0419(11) 0.0390(11) 0.0448(14) -0.0162(10) -0.0123(9) 0.0016(9)
C2D 0.0372(15) 0.0348(15) 0.0323(18) -0.0096(13) -0.0036(13) -0.0008(12)
O3D 0.0448(11) 0.0381(11) 0.0450(14) -0.0202(10) -0.0116(10) 0.0080(9)
C4D 0.0352(15) 0.0319(14) 0.0218(16) -0.0055(12) 0.0026(12) -0.0046(12)
C5D 0.0287(14) 0.0310(14) 0.0258(16) -0.0100(12) 0.0038(11) -0.0017(11)
C6D 0.0376(15) 0.0286(14) 0.0241(16) -0.0072(12) 0.0042(12) -0.0049(12)
C7D 0.068(2) 0.0539(19) 0.035(2) -0.0048(16) -0.0009(16) -0.0143(16)
C8D 0.0452(18) 0.057(2) 0.060(2) -0.0207(18) 0.0075(16) -0.0010(15)
O9D 0.0442(11) 0.0363(10) 0.0385(13) -0.0118(9) -0.0019(9) -0.0079(9)
O10D 0.0538(12) 0.0401(11) 0.0296(12) -0.0142(9) -0.0009(9) -0.0029(9)
C11D 0.0334(14) 0.0301(13) 0.0200(15) -0.0094(11) 0.0002(11) -0.0043(11)
C12D 0.0353(15) 0.0312(14) 0.0267(16) 0.0015(12) 0.0035(12) 0.0029(11)
C13D 0.0360(17) 0.072(2) 0.044(2) 0.0098(17) 0.0020(15) -0.0070(15)
C14D 0.032(2) 0.109(4) 0.081(3) 0.043(3) 0.010(2) 0.008(2)
C15D 0.067(3) 0.075(3) 0.088(4) 0.047(3) 0.049(3) 0.038(2)
C16D 0.109(3) 0.043(2) 0.060(3) 0.0125(18) 0.049(2) 0.032(2)
C17D 0.0611(19) 0.0319(15) 0.040(2) -0.0021(14) 0.0222(15) 0.0096(14)
C18D 0.0608(19) 0.0311(15) 0.0298(18) -0.0102(13) -0.0012(14) -0.0036(13)
C19D 0.072(2) 0.0274(14) 0.0367(19) -0.0106(13) 0.0007(15) -0.0011(14)
C20D 0.0500(18) 0.0438(17) 0.0379(19) -0.0030(14) 0.0012(14) 0.0121(14)
C21D 0.0401(16) 0.0477(17) 0.0304(18) -0.0058(14) -0.0076(13) 0.0002(13)
C22D 0.0337(15) 0.0420(16) 0.0285(17) -0.0085(13) 0.0003(12) 0.0007(12)
O1E 0.0441(11) 0.0327(10) 0.0333(12) -0.0097(9) -0.0082(9) 0.0020(8)
C2E 0.0412(16) 0.0348(15) 0.0296(17) -0.0141(13) -0.0059(13) 0.0037(12)
O3E 0.0411(11) 0.0363(10) 0.0359(12) -0.0141(9) -0.0065(9) 0.0064(9)
C4E 0.0453(17) 0.0353(16) 0.0199(16) -0.0105(13) 0.0030(12) 0.0058(13)
C5E 0.0337(14) 0.0321(14) 0.0238(16) -0.0082(12) 0.0013(11) -0.0004(11)
C6E 0.0405(16) 0.0379(15) 0.0192(16) -0.0095(12) 0.0016(12) 0.0037(13)
C7E 0.067(2) 0.0512(18) 0.0305(19) -0.0179(15) -0.0021(15) 0.0100(16)
C8E 0.0487(18) 0.0469(18) 0.051(2) -0.0182(16) -0.0005(15) -0.0048(14)
O9E 0.0631(13) 0.0351(11) 0.0254(12) -0.0046(9) -0.0014(9) 0.0065(9)
O10E 0.0411(11) 0.0425(11) 0.0358(13) -0.0122(9) -0.0049(9) 0.0119(9)
C11E 0.0366(14) 0.0286(13) 0.0199(15) -0.0077(11) 0.0013(11) 0.0008(11)
C12E 0.0354(15) 0.0270(13) 0.0195(15) -0.0080(11) -0.0001(11) 0.0002(11)
C13E 0.0360(15) 0.0327(14) 0.0241(16) -0.0065(12) -0.0023(12) 0.0034(12)
C14E 0.0464(17) 0.0355(15) 0.0282(17) -0.0025(13) -0.0026(13) 0.0024(13)
C15E 0.0453(17) 0.0367(16) 0.0349(18) -0.0070(14) 0.0070(13) -0.0099(13)
C16E 0.0349(15) 0.0426(16) 0.0388(19) -0.0109(14) 0.0000(13) -0.0025(13)
C17E 0.0385(16) 0.0325(14) 0.0247(16) -0.0057(12) -0.0029(12) 0.0043(12)
C18E 0.0341(15) 0.0369(15) 0.0291(17) -0.0101(13) 0.0005(12) -0.0043(12)
C19E 0.0418(16) 0.0440(16) 0.0288(18) -0.0113(13) -0.0003(13) -0.0066(13)
C20E 0.0592(19) 0.0395(16) 0.0312(18) -0.0165(14) 0.0031(14) -0.0106(14)
C21E 0.0600(18) 0.0276(14) 0.0292(17) -0.0108(12) 0.0047(14) 0.0011(13)
C22E 0.0447(16) 0.0271(13) 0.0252(16) -0.0075(12) 0.0029(12) -0.0012(11)
O1F 0.0407(11) 0.0402(11) 0.0458(14) -0.0206(10) 0.0162(9) -0.0075(9)
C2F 0.0310(14) 0.0371(15) 0.0334(18) -0.0115(13) 0.0071(12) -0.0030(11)
O3F 0.0415(11) 0.0367(10) 0.0482(14) -0.0211(10) 0.0151(9) -0.0095(9)
C4F 0.0329(15) 0.0285(14) 0.0212(16) -0.0032(12) -0.0032(12) -0.0010(12)
C5F 0.0311(14) 0.0314(14) 0.0189(15) -0.0087(11) -0.0012(11) -0.0001(11)
C6F 0.0346(15) 0.0300(14) 0.0220(16) -0.0067(12) -0.0031(11) 0.0022(12)
C7F 0.0491(18) 0.0507(18) 0.036(2) -0.0104(15) -0.0053(14) 0.0010(14)
C8F 0.0424(17) 0.0519(18) 0.0351(19) -0.0094(15) -0.0043(14) -0.0004(13)
O9F 0.0358(10) 0.0323(10) 0.0348(12) -0.0073(9) 0.0051(9) 0.0051(8)
O10F 0.0494(11) 0.0360(10) 0.0268(11) -0.0129(9) 0.0019(9) 0.0017(8)
C11F 0.0305(14) 0.0266(13) 0.0239(15) -0.0077(11) -0.0007(11) 0.0008(11)
C12F 0.0333(15) 0.0307(14) 0.0252(16) 0.0005(12) -0.0014(12) -0.0035(11)
C13F 0.0362(17) 0.060(2) 0.049(2) 0.0056(16) -0.0010(15) 0.0060(14)
C14F 0.0336(19) 0.084(3) 0.084(3) 0.033(2) -0.017(2) -0.0048(18)
C15F 0.068(3) 0.070(3) 0.087(4) 0.040(2) -0.046(3) -0.036(2)
C16F 0.102(3) 0.0432(19) 0.046(2) 0.0071(16) -0.037(2) -0.0325(19)
C17F 0.0594(19) 0.0326(15) 0.0333(19) -0.0024(13) -0.0127(15) -0.0108(13)
C18F 0.0581(18) 0.0292(14) 0.0277(17) -0.0085(12) -0.0010(14) -0.0012(13)
C19F 0.069(2) 0.0267(14) 0.0313(18) -0.0094(13) -0.0017(15) -0.0004(13)
C20F 0.0547(18) 0.0393(16) 0.0308(18) -0.0009(13) -0.0014(14) -0.0157(13)
C21F 0.0368(15) 0.0447(16) 0.0307(18) -0.0029(14) 0.0048(13) -0.0051(12)
C22F 0.0327(14) 0.0369(15) 0.0297(17) -0.0063(13) 0.0016(12) -0.0017(11)
O1G 0.0441(11) 0.0311(10) 0.0414(13) -0.0071(9) 0.0116(9) 0.0009(8)
C2G 0.0345(15) 0.0370(15) 0.0299(17) -0.0107(13) 0.0045(12) -0.0014(12)
O3G 0.0425(11) 0.0366(11) 0.0422(14) -0.0087(9) 0.0105(9) -0.0050(9)
C4G 0.0389(15) 0.0311(15) 0.0202(15) -0.0063(12) -0.0017(12) -0.0005(12)
C5G 0.0315(14) 0.0324(14) 0.0175(15) -0.0062(11) -0.0034(11) -0.0004(11)
C6G 0.0354(15) 0.0334(14) 0.0206(15) -0.0093(12) -0.0012(12) -0.0047(12)
C7G 0.066(2) 0.065(2) 0.032(2) -0.0178(17) 0.0003(16) -0.0105(17)
C8G 0.0452(18) 0.059(2) 0.052(2) -0.0164(17) -0.0061(15) 0.0051(15)
O9G 0.0531(12) 0.0342(11) 0.0294(12) -0.0033(9) 0.0027(9) -0.0036(9)
O10G 0.0435(11) 0.0386(11) 0.0365(13) -0.0137(9) 0.0067(9) -0.0131(9)
C11G 0.0323(14) 0.0276(13) 0.0229(15) -0.0087(11) -0.0014(11) -0.0010(11)
C12G 0.0335(15) 0.0478(17) 0.0227(16) -0.0176(13) -0.0020(12) 0.0020(13)
C13G 0.0564(19) 0.0484(18) 0.0367(19) -0.0186(15) -0.0140(15) 0.0225(15)
C14G 0.081(3) 0.089(3) 0.044(2) -0.038(2) -0.024(2) 0.048(2)
C15G 0.046(2) 0.167(5) 0.052(3) -0.068(3) -0.016(2) 0.033(3)
C16G 0.043(2) 0.145(4) 0.059(3) -0.043(3) -0.0044(19) -0.012(2)
C17G 0.0425(18) 0.085(2) 0.039(2) -0.0212(18) -0.0044(15) -0.0147(17)
C18G 0.0334(14) 0.0387(15) 0.0294(17) -0.0121(13) 0.0032(12) -0.0048(12)
C19G 0.0433(16) 0.0425(16) 0.0326(18) -0.0130(14) 0.0082(13) -0.0061(13)
C20G 0.0560(19) 0.0524(19) 0.037(2) -0.0181(15) 0.0052(15) 0.0083(15)
C21G 0.071(2) 0.0310(15) 0.038(2) -0.0130(14) 0.0072(16) -0.0005(14)
C22G 0.0540(18) 0.0306(14) 0.0317(18) -0.0087(13) 0.0032(14) 0.0020(13)
O1H 0.0401(11) 0.0291(10) 0.0540(14) -0.0058(9) -0.0153(10) -0.0033(8)
C2H 0.0301(14) 0.0340(15) 0.0321(17) -0.0082(13) -0.0053(12) -0.0003(11)
O3H 0.0410(11) 0.0344(11) 0.0520(14) -0.0086(10) -0.0163(10) -0.0007(9)
C4H 0.0373(15) 0.0302(15) 0.0185(15) -0.0070(12) 0.0022(11) -0.0003(12)
C5H 0.0290(13) 0.0285(13) 0.0172(14) -0.0045(11) 0.0025(11) -0.0024(10)
C6H 0.0330(15) 0.0348(14) 0.0168(15) -0.0103(12) 0.0013(11) -0.0015(12)
C7H 0.0493(17) 0.0504(18) 0.0307(18) -0.0129(14) 0.0059(14) -0.0039(14)
C8H 0.0387(16) 0.0590(19) 0.0318(19) -0.0091(15) 0.0031(13) -0.0054(14)
O9H 0.0502(12) 0.0321(11) 0.0258(11) -0.0035(9) -0.0010(9) 0.0020(8)
O10H 0.0363(10) 0.0393(10) 0.0311(12) -0.0128(9) -0.0041(9) 0.0076(9)
C11H 0.0292(13) 0.0295(13) 0.0166(14) -0.0058(11) 0.0038(11) -0.0009(10)
C12H 0.0314(14) 0.0442(16) 0.0244(16) -0.0173(13) 0.0030(12) -0.0041(12)
C13H 0.0551(19) 0.0499(18) 0.0285(18) -0.0165(15) 0.0101(14) -0.0212(14)
C14H 0.091(3) 0.082(3) 0.030(2) -0.0249(19) 0.0177(19) -0.051(2)
C15H 0.058(2) 0.131(4) 0.055(3) -0.062(3) 0.025(2) -0.043(3)
C16H 0.0329(19) 0.127(4) 0.065(3) -0.055(3) 0.0066(17) -0.001(2)
C17H 0.0405(17) 0.074(2) 0.040(2) -0.0244(17) 0.0038(14) 0.0077(15)
C18H 0.0362(15) 0.0411(15) 0.0243(16) -0.0131(13) -0.0019(12) 0.0017(12)
C19H 0.0428(16) 0.0454(16) 0.0275(17) -0.0138(13) -0.0064(13) 0.0008(13)
C20H 0.0524(18) 0.0538(18) 0.0297(18) -0.0177(15) -0.0004(14) -0.0109(14)
C21H 0.069(2) 0.0332(15) 0.0346(19) -0.0157(14) 0.0013(15) -0.0069(14)
C22H 0.0488(16) 0.0290(14) 0.0303(17) -0.0086(12) 0.0007(13) -0.0064(12)

loop_
_atom_type_symbol
_atom_type_description
_atom_type_scat_dispersion_real
_atom_type_scat_dispersion_imag
_atom_type_scat_source
C C 0.0033 0.0016 'International Tables Vol C Tables 4.2.6.8 and 6.1.1.4'
H H 0.0000 0.0000 'International Tables Vol C Tables 4.2.6.8 and 6.1.1.4'
O O 0.0106 0.0060 'International Tables Vol C Tables 4.2.6.8 and 6.1.1.4'

loop_
_geom_angle_atom_site_label_1
_geom_angle_atom_site_label_2
_geom_angle_atom_site_label_3
_geom_angle
_geom_angle_site_symmetry_1
_geom_angle_site_symmetry_3
_geom_angle_publ_flag
C6A O1A C2A 124.3(2) . . ?
O1A C2A O3A 112.67(19) . . ?
O1A C2A C8A 107.0(2) . . ?
O3A C2A C8A 107.1(2) . . ?
O1A C2A C7A 108.2(2) . . ?
O3A C2A C7A 108.2(2) . . ?
C8A C2A C7A 113.7(2) . . ?
C4A O3A C2A 121.7(2) . . ?
O9A C4A O3A 119.3(2) . . ?
O9A C4A C5A 122.8(2) . . ?
O3A C4A C5A 117.7(2) . . ?
C4A C5A C6A 113.3(2) . . ?
C4A C5A C11A 112.0(2) . . ?
C6A C5A C11A 110.4(2) . . ?
O10A C6A O1A 118.7(2) . . ?
O10A C6A C5A 123.9(2) . . ?
O1A C6A C5A 117.4(2) . . ?
C12A C11A C18A 112.6(2) . . ?
C12A C11A C22A 111.49(19) . . ?
C18A C11A C22A 106.0(2) . . ?
C12A C11A C5A 110.38(19) . . ?
C18A C11A C5A 106.69(19) . . ?
C22A C11A C5A 109.4(2) . . ?
C13A C12A C17A 117.2(2) . . ?
C13A C12A C11A 121.9(2) . . ?
C17A C12A C11A 120.8(2) . . ?
C14A C13A C12A 121.4(2) . . ?
C15A C14A C13A 120.2(3) . . ?
C16A C15A C14A 119.5(3) . . ?
C15A C16A C17A 120.5(2) . . ?
C16A C17A C12A 121.3(3) . . ?
C19A C18A C11A 113.4(2) . . ?
C20A C19A C18A 111.4(2) . . ?
C21A C20A C19A 111.4(2) . . ?
C20A C21A C22A 111.5(2) . . ?
C21A C22A C11A 112.0(2) . . ?
C6B O1B C2B 122.87(19) . . ?
O1B C2B O3B 112.74(19) . . ?
O1B C2B C8B 107.4(2) . . ?
O3B C2B C8B 107.4(2) . . ?
O1B C2B C7B 108.0(2) . . ?
O3B C2B C7B 107.2(2) . . ?
C8B C2B C7B 114.3(2) . . ?
C4B O3B C2B 125.24(19) . . ?
O9B C4B O3B 118.5(2) . . ?
O9B C4B C5B 123.1(2) . . ?
O3B C4B C5B 118.3(2) . . ?
C4B C5B C6B 112.5(2) . . ?
C4B C5B C11B 112.0(2) . . ?
C6B C5B C11B 112.3(2) . . ?
O10B C6B O1B 119.1(2) . . ?
O10B C6B C5B 123.4(2) . . ?
O1B C6B C5B 117.2(2) . . ?
C18B C11B C12B 111.8(2) . . ?
C18B C11B C22B 106.5(2) . . ?
C12B C11B C22B 111.6(2) . . ?
C18B C11B C5B 109.2(2) . . ?
C12B C11B C5B 110.64(19) . . ?
C22B C11B C5B 106.9(2) . . ?
C13B C12B C17B 116.7(2) . . ?
C13B C12B C11B 121.8(2) . . ?
C17B C12B C11B 121.5(2) . . ?
C14B C13B C12B 122.0(2) . . ?
C15B C14B C13B 120.4(2) . . ?
C14B C15B C16B 118.8(3) . . ?
C17B C16B C15B 120.0(3) . . ?
C16B C17B C12B 122.0(2) . . ?
C19B C18B C11B 112.6(2) . . ?
C20B C19B C18B 111.4(2) . . ?
C19B C20B C21B 110.8(2) . . ?
C20B C21B C22B 111.7(2) . . ?
C21B C22B C11B 112.6(2) . . ?
C6C O1C C2C 120.56(19) . . ?
O3C C2C O1C 112.0(2) . . ?
O3C C2C C8C 107.2(2) . . ?
O1C C2C C8C 107.6(2) . . ?
O3C C2C C7C 107.6(2) . . ?
O1C C2C C7C 108.0(2) . . ?
C8C C2C C7C 114.4(2) . . ?
C4C O3C C2C 123.3(2) . . ?
O9C C4C O3C 118.7(2) . . ?
O9C C4C C5C 123.8(2) . . ?
O3C C4C C5C 117.3(2) . . ?
C6C C5C C4C 113.0(2) . . ?
C6C C5C C11C 112.0(2) . . ?
C4C C5C C11C 110.8(2) . . ?
O10C C6C O1C 119.6(2) . . ?
O10C C6C C5C 123.6(2) . . ?
O1C C6C C5C 116.6(2) . . ?
C12C C11C C18C 111.8(2) . . ?
C12C C11C C22C 112.6(2) . . ?
C18C C11C C22C 106.1(2) . . ?
C12C C11C C5C 110.4(2) . . ?
C18C C11C C5C 109.1(2) . . ?
C22C C11C C5C 106.6(2) . . ?
C17C C12C C13C 116.8(2) . . ?
C17C C12C C11C 121.5(2) . . ?
C13C C12C C11C 121.8(2) . . ?
C14C C13C C12C 121.8(2) . . ?
C13C C14C C15C 120.5(2) . . ?
C16C C15C C14C 118.7(2) . . ?
C15C C16C C17C 120.6(3) . . ?
C16C C17C C12C 121.6(2) . . ?
C19C C18C C11C 112.0(2) . . ?
C20C C19C C18C 111.1(2) . . ?
C21C C20C C19C 110.9(2) . . ?
C20C C21C C22C 111.0(2) . . ?
C21C C22C C11C 113.1(2) . . ?
C6D O1D C2D 122.38(19) . . ?
O3D C2D O1D 112.5(2) . . ?
O3D C2D C8D 107.0(2) . . ?
O1D C2D C8D 106.8(2) . . ?
O3D C2D C7D 107.9(2) . . ?
O1D C2D C7D 108.4(2) . . ?
C8D C2D C7D 114.3(2) . . ?
C4D O3D C2D 122.8(2) . . ?
O9D C4D O3D 118.5(2) . . ?
O9D C4D C5D 123.7(2) . . ?
O3D C4D C5D 117.7(2) . . ?
C4D C5D C6D 113.4(2) . . ?
C4D C5D C11D 111.0(2) . . ?
C6D C5D C11D 111.96(19) . . ?
O10D C6D O1D 118.2(2) . . ?
O10D C6D C5D 123.8(2) . . ?
O1D C6D C5D 117.9(2) . . ?
C12D C11D C18D 112.2(2) . . ?
C12D C11D C22D 112.1(2) . . ?
C18D C11D C22D 105.4(2) . . ?
C12D C11D C5D 109.9(2) . . ?
C18D C11D C5D 109.4(2) . . ?
C22D C11D C5D 107.6(2) . . ?
C17D C12D C13D 117.6(3) . . ?
C17D C12D C11D 122.1(2) . . ?
C13D C12D C11D 120.3(3) . . ?
C14D C13D C12D 120.7(4) . . ?
C15D C14D C13D 121.2(4) . . ?
C14D C15D C16D 119.0(4) . . ?
C15D C16D C17D 121.0(4) . . ?
C16D C17D C12D 120.5(3) . . ?
C19D C18D C11D 112.6(2) . . ?
C20D C19D C18D 111.6(2) . . ?
C21D C20D C19D 110.4(2) . . ?
C20D C21D C22D 111.9(2) . . ?
C21D C22D C11D 113.0(2) . . ?
C6E O1E C2E 121.9(2) . . ?
O3E C2E O1E 111.58(19) . . ?
O3E C2E C8E 107.0(2) . . ?
O1E C2E C8E 106.9(2) . . ?
O3E C2E C7E 108.6(2) . . ?
O1E C2E C7E 108.3(2) . . ?
C8E C2E C7E 114.5(2) . . ?
C4E O3E C2E 119.97(19) . . ?
O9E C4E O3E 119.8(2) . . ?
O9E C4E C5E 123.2(2) . . ?
O3E C4E C5E 116.8(2) . . ?
C4E C5E C6E 113.4(2) . . ?
C4E C5E C11E 112.2(2) . . ?
C6E C5E C11E 110.0(2) . . ?
O10E C6E O1E 119.1(2) . . ?
O10E C6E C5E 123.9(2) . . ?
O1E C6E C5E 116.7(2) . . ?
C12E C11E C18E 113.7(2) . . ?
C12E C11E C22E 111.7(2) . . ?
C18E C11E C22E 106.3(2) . . ?
C12E C11E C5E 109.68(19) . . ?
C18E C11E C5E 106.1(2) . . ?
C22E C11E C5E 109.1(2) . . ?
C17E C12E C13E 117.0(2) . . ?
C17E C12E C11E 121.2(2) . . ?
C13E C12E C11E 121.8(2) . . ?
C14E C13E C12E 121.2(2) . . ?
C13E C14E C15E 121.0(3) . . ?
C14E C15E C16E 118.8(3) . . ?
C15E C16E C17E 120.5(2) . . ?
C16E C17E C12E 121.5(2) . . ?
C19E C18E C11E 113.0(2) . . ?
C18E C19E C20E 111.4(2) . . ?
C21E C20E C19E 111.2(2) . . ?
C20E C21E C22E 110.9(2) . . ?
C21E C22E C11E 111.2(2) . . ?
C6F O1F C2F 125.2(2) . . ?
O1F C2F O3F 113.3(2) . . ?
O1F C2F C8F 107.5(2) . . ?
O3F C2F C8F 107.2(2) . . ?
O1F C2F C7F 107.7(2) . . ?
O3F C2F C7F 107.3(2) . . ?
C8F C2F C7F 114.0(2) . . ?
C4F O3F C2F 125.51(19) . . ?
O9F C4F O3F 117.8(2) . . ?
O9F C4F C5F 123.3(2) . . ?
O3F C4F C5F 118.8(2) . . ?
C4F C5F C6F 112.9(2) . . ?
C4F C5F C11F 111.9(2) . . ?
C6F C5F C11F 112.88(19) . . ?
O10F C6F O1F 117.7(2) . . ?
O10F C6F C5F 123.0(2) . . ?
O1F C6F C5F 119.3(2) . . ?
C12F C11F C22F 112.1(2) . . ?
C12F C11F C18F 112.0(2) . . ?
C22F C11F C18F 105.8(2) . . ?
C12F C11F C5F 109.3(2) . . ?
C22F C11F C5F 108.18(19) . . ?
C18F C11F C5F 109.3(2) . . ?
C17F C12F C13F 117.6(3) . . ?
C17F C12F C11F 122.2(2) . . ?
C13F C12F C11F 120.3(2) . . ?
C14F C13F C12F 120.7(4) . . ?
C15F C14F C13F 121.2(4) . . ?
C16F C15F C14F 119.0(3) . . ?
C15F C16F C17F 120.8(4) . . ?
C12F C17F C16F 120.8(3) . . ?
C19F C18F C11F 112.4(2) . . ?
C18F C19F C20F 111.7(2) . . ?
C21F C20F C19F 110.1(2) . . ?
C20F C21F C22F 112.0(2) . . ?
C21F C22F C11F 113.3(2) . . ?
C6G O1G C2G 121.5(2) . . ?
O1G C2G O3G 112.5(2) . . ?
O1G C2G C8G 106.7(2) . . ?
O3G C2G C8G 106.8(2) . . ?
O1G C2G C7G 108.4(2) . . ?
O3G C2G C7G 108.3(2) . . ?
C8G C2G C7G 114.2(2) . . ?
C4G O3G C2G 122.0(2) . . ?
O9G C4G O3G 118.0(2) . . ?
O9G C4G C5G 124.1(2) . . ?
O3G C4G C5G 117.9(2) . . ?
C4G C5G C6G 114.1(2) . . ?
C4G C5G C11G 111.8(2) . . ?
C6G C5G C11G 111.3(2) . . ?
O10G C6G O1G 118.5(2) . . ?
O10G C6G C5G 124.8(2) . . ?
O1G C6G C5G 116.6(2) . . ?
C12G C11G C18G 112.3(2) . . ?
C12G C11G C22G 112.3(2) . . ?
C18G C11G C22G 106.4(2) . . ?
C12G C11G C5G 109.10(19) . . ?
C18G C11G C5G 108.07(19) . . ?
C22G C11G C5G 108.5(2) . . ?
C17G C12G C13G 117.1(3) . . ?
C17G C12G C11G 120.8(3) . . ?
C13G C12G C11G 122.0(2) . . ?
C12G C13G C14G 120.8(3) . . ?
C15G C14G C13G 120.5(4) . . ?
C14G C15G C16G 119.7(3) . . ?
C15G C16G C17G 120.3(4) . . ?
C16G C17G C12G 121.6(4) . . ?
C19G C18G C11G 113.0(2) . . ?
C20G C19G C18G 111.6(2) . . ?
C21G C20G C19G 110.1(2) . . ?
C20G C21G C22G 110.8(2) . . ?
C21G C22G C11G 112.6(2) . . ?
C6H O1H C2H 125.2(2) . . ?
O1H C2H O3H 113.28(19) . . ?
O1H C2H C8H 107.2(2) . . ?
O3H C2H C8H 107.8(2) . . ?
O1H C2H C7H 107.2(2) . . ?
O3H C2H C7H 107.5(2) . . ?
C8H C2H C7H 114.0(2) . . ?
C4H O3H C2H 125.54(19) . . ?
O9H C4H O3H 117.8(2) . . ?
O9H C4H C5H 123.1(2) . . ?
O3H C4H C5H 119.1(2) . . ?
C6H C5H C4H 113.3(2) . . ?
C6H C5H C11H 112.0(2) . . ?
C4H C5H C11H 112.67(19) . . ?
O10H C6H O1H 118.1(2) . . ?
O10H C6H C5H 123.3(2) . . ?
O1H C6H C5H 118.6(2) . . ?
C12H C11H C22H 112.1(2) . . ?
C12H C11H C18H 112.4(2) . . ?
C22H C11H C18H 106.5(2) . . ?
C12H C11H C5H 109.22(19) . . ?
C22H C11H C5H 108.8(2) . . ?
C18H C11H C5H 107.63(18) . . ?
C13H C12H C17H 117.4(3) . . ?
C13H C12H C11H 122.1(2) . . ?
C17H C12H C11H 120.5(3) . . ?
C12H C13H C14H 120.8(3) . . ?
C15H C14H C13H 120.3(4) . . ?
C16H C15H C14H 120.2(3) . . ?
C15H C16H C17H 120.4(4) . . ?
C16H C17H C12H 120.9(3) . . ?
C19H C18H C11H 112.8(2) . . ?
C20H C19H C18H 112.0(2) . . ?
C19H C20H C21H 110.3(2) . . ?
C20H C21H C22H 110.8(2) . . ?
C21H C22H C11H 112.6(2) . . ?

loop_
_geom_bond_atom_site_label_1
_geom_bond_atom_site_label_2
_geom_bond_distance
_geom_bond_site_symmetry_2
_geom_bond_publ_flag
O1A C6A 1.351(3) . ?
O1A C2A 1.441(3) . ?
C2A O3A 1.443(3) . ?
C2A C8A 1.505(4) . ?
C2A C7A 1.507(4) . ?
O3A C4A 1.340(3) . ?
C4A O9A 1.213(3) . ?
C4A C5A 1.502(4) . ?
C5A C6A 1.504(3) . ?
C5A C11A 1.605(3) . ?
C6A O10A 1.196(3) . ?
C11A C12A 1.540(3) . ?
C11A C18A 1.544(3) . ?
C11A C22A 1.546(3) . ?
C12A C13A 1.392(4) . ?
C12A C17A 1.398(3) . ?
C13A C14A 1.387(4) . ?
C14A C15A 1.385(4) . ?
C15A C16A 1.370(4) . ?
C16A C17A 1.388(3) . ?
C18A C19A 1.527(4) . ?
C19A C20A 1.519(4) . ?
C20A C21A 1.517(4) . ?
C21A C22A 1.529(4) . ?
O1B C6B 1.347(3) . ?
O1B C2B 1.440(3) . ?
C2B O3B 1.445(3) . ?
C2B C8B 1.500(4) . ?
C2B C7B 1.507(4) . ?
O3B C4B 1.343(3) . ?
C4B O9B 1.205(3) . ?
C4B C5B 1.504(3) . ?
C5B C6B 1.504(3) . ?
C5B C11B 1.592(4) . ?
C6B O10B 1.208(3) . ?
C11B C18B 1.544(3) . ?
C11B C12B 1.546(3) . ?
C11B C22B 1.552(3) . ?
C12B C13B 1.385(3) . ?
C12B C17B 1.388(3) . ?
C13B C14B 1.385(4) . ?
C14B C15B 1.374(4) . ?
C15B C16B 1.389(4) . ?
C16B C17B 1.384(4) . ?
C18B C19B 1.536(4) . ?
C19B C20B 1.517(4) . ?
C20B C21B 1.517(4) . ?
C21B C22B 1.522(4) . ?
O1C C6C 1.345(3) . ?
O1C C2C 1.445(3) . ?
C2C O3C 1.445(3) . ?
C2C C8C 1.484(4) . ?
C2C C7C 1.515(4) . ?
O3C C4C 1.352(3) . ?
C4C O9C 1.207(3) . ?
C4C C5C 1.505(3) . ?
C5C C6C 1.502(4) . ?
C5C C11C 1.600(4) . ?
C6C O10C 1.207(3) . ?
C11C C12C 1.538(3) . ?
C11C C18C 1.547(3) . ?
C11C C22C 1.549(4) . ?
C12C C17C 1.392(3) . ?
C12C C13C 1.393(3) . ?
C13C C14C 1.382(4) . ?
C14C C15C 1.384(4) . ?
C15C C16C 1.378(4) . ?
C16C C17C 1.389(3) . ?
C18C C19C 1.528(4) . ?
C19C C20C 1.519(4) . ?
C20C C21C 1.518(4) . ?
C21C C22C 1.523(4) . ?
O1D C6D 1.351(3) . ?
O1D C2D 1.435(3) . ?
C2D O3D 1.432(3) . ?
C2D C8D 1.487(4) . ?
C2D C7D 1.503(4) . ?
O3D C4D 1.350(3) . ?
C4D O9D 1.199(3) . ?
C4D C5D 1.505(3) . ?
C5D C6D 1.507(3) . ?
C5D C11D 1.597(4) . ?
C6D O10D 1.202(3) . ?
C11D C12D 1.535(4) . ?
C11D C18D 1.540(3) . ?
C11D C22D 1.552(3) . ?
C12D C17D 1.389(4) . ?
C12D C13D 1.393(4) . ?
C13D C14D 1.380(5) . ?
C14D C15D 1.362(6) . ?
C15D C16D 1.365(6) . ?
C16D C17D 1.387(4) . ?
C18D C19D 1.524(4) . ?
C19D C20D 1.517(4) . ?
C20D C21D 1.511(4) . ?
C21D C22D 1.533(4) . ?
O1E C6E 1.350(3) . ?
O1E C2E 1.445(3) . ?
C2E O3E 1.443(3) . ?
C2E C8E 1.498(4) . ?
C2E C7E 1.506(4) . ?
O3E C4E 1.348(3) . ?
C4E O9E 1.210(3) . ?
C4E C5E 1.500(4) . ?
C5E C6E 1.512(3) . ?
C5E C11E 1.608(3) . ?
C6E O10E 1.198(3) . ?
C11E C12E 1.537(4) . ?
C11E C18E 1.545(3) . ?
C11E C22E 1.552(3) . ?
C12E C17E 1.391(3) . ?
C12E C13E 1.400(3) . ?
C13E C14E 1.377(4) . ?
C14E C15E 1.379(4) . ?
C15E C16E 1.379(4) . ?
C16E C17E 1.387(4) . ?
C18E C19E 1.525(4) . ?
C19E C20E 1.530(4) . ?
C20E C21E 1.519(4) . ?
C21E C22E 1.536(3) . ?
O1F C6F 1.333(3) . ?
O1F C2F 1.436(3) . ?
C2F O3F 1.440(3) . ?
C2F C8F 1.493(4) . ?
C2F C7F 1.508(4) . ?
O3F C4F 1.337(3) . ?
C4F O9F 1.202(3) . ?
C4F C5F 1.510(3) . ?
C5F C6F 1.513(3) . ?
C5F C11F 1.595(4) . ?
C6F O10F 1.215(3) . ?
C11F C12F 1.537(3) . ?
C11F C22F 1.543(4) . ?
C11F C18F 1.543(3) . ?
C12F C17F 1.384(4) . ?
C12F C13F 1.405(4) . ?
C13F C14F 1.373(5) . ?
C14F C15F 1.371(6) . ?
C15F C16F 1.368(6) . ?
C16F C17F 1.393(4) . ?
C18F C19F 1.518(4) . ?
C19F C20F 1.520(4) . ?
C20F C21F 1.509(4) . ?
C21F C22F 1.530(4) . ?
O1G C6G 1.361(3) . ?
O1G C2G 1.429(3) . ?
C2G O3G 1.437(3) . ?
C2G C8G 1.491(4) . ?
C2G C7G 1.502(4) . ?
O3G C4G 1.353(3) . ?
C4G O9G 1.207(3) . ?
C4G C5G 1.499(4) . ?
C5G C6G 1.502(3) . ?
C5G C11G 1.601(3) . ?
C6G O10G 1.191(3) . ?
C11G C12G 1.533(3) . ?
C11G C18G 1.540(4) . ?
C11G C22G 1.543(3) . ?
C12G C17G 1.385(4) . ?
C12G C13G 1.388(4) . ?
C13G C14G 1.396(4) . ?
C14G C15G 1.357(6) . ?
C15G C16G 1.368(6) . ?
C16G C17G 1.380(4) . ?
C18G C19G 1.523(4) . ?
C19G C20G 1.516(4) . ?
C20G C21G 1.509(4) . ?
C21G C22G 1.525(4) . ?
O1H C6H 1.336(3) . ?
O1H C2H 1.435(3) . ?
C2H O3H 1.444(3) . ?
C2H C8H 1.493(4) . ?
C2H C7H 1.506(4) . ?
O3H C4H 1.333(3) . ?
C4H O9H 1.207(3) . ?
C4H C5H 1.508(3) . ?
C5H C6H 1.507(3) . ?
C5H C11H 1.600(3) . ?
C6H O10H 1.204(3) . ?
C11H C12H 1.532(4) . ?
C11H C22H 1.535(3) . ?
C11H C18H 1.546(3) . ?
C12H C13H 1.392(4) . ?
C12H C17H 1.398(4) . ?
C13H C14H 1.395(4) . ?
C14H C15H 1.366(5) . ?
C15H C16H 1.358(5) . ?
C16H C17H 1.392(5) . ?
C18H C19H 1.522(3) . ?
C19H C20H 1.507(4) . ?
C20H C21H 1.518(4) . ?
C21H C22H 1.528(4) . ?
